data_1521662
loop_
_publ_author_name
'Narducci, A.A.'
'Ibers, J.A.'

_publ_section_title
;
 Syntheses, crystal structures, and band gaps of Cs2 Cd3 Te4 and Rb2 Cd3
 Te4
;
_journal_name_full 'Journal of Alloys Compd.'
_journal_page_first 170
_journal_page_last 174
_journal_volume 306
_journal_year 2000
_chemical_formula_sum 'Cd3 Cs2 Te4'
_chemical_name_systematic 'Cs2 Cd3 Te4'
_space_group_IT_number 72
_symmetry_space_group_name_Hall '-I 2 2c'
_symmetry_space_group_name_H-M 'I b a m'
_cell_angle_alpha 90
_cell_angle_beta 90
_cell_angle_gamma 90
_cell_formula_units_Z 4
_cell_length_a 6.667
_cell_length_b 13.01
_cell_length_c 15.39
_cell_volume 1334.893
_citation_journal_id_ASTM JALCEU
_cod_data_source_file Narducci_JALCEU_2000_1365.cif
_cod_data_source_block Cd3Cs2Te4
_cod_database_code 1521662

loop_
_symmetry_equiv_pos_as_xyz
x,y,z
-x,-y,z
x,-y,-z+1/2
-x,y,-z+1/2
-x,-y,-z
x,y,-z
-x,y,z-1/2
x,-y,z-1/2
x+1/2,y+1/2,z+1/2
-x+1/2,-y+1/2,z+1/2
x+1/2,-y+1/2,-z+1
-x+1/2,y+1/2,-z+1
-x+1/2,-y+1/2,-z+1/2
x+1/2,y+1/2,-z+1/2
-x+1/2,y+1/2,z
x+1/2,-y+1/2,z

loop_
_atom_site_label
_atom_site_type_symbol
_atom_site_fract_x
_atom_site_fract_y
_atom_site_fract_z
_atom_site_occupancy
_atom_site_U_iso_or_equiv
Te1 Te-2 0.27355 0.36971 0.14075 1 0.0
Cs1 Cs+1 0.23116 0.37795 0.5 1 0.0
Cd2 Cd+2 0 0.27189 0.25 1 0.0
Cd1 Cd+2 0.5 0.5 0.25 1 0.0
